data_2213372
loop_
_publ_author_name
'Wen-Hui Li'

_publ_section_title Dichlorido{2,4-dibromo-6-[2-(ethylammonio)ethyliminomethyl]phenolato}zinc(II)
_journal_coeditor_code HG2199
_journal_issue 5
_journal_name_full 'Acta Crystallographica Section E'
_journal_page_first m1446
_journal_page_last m1447
_journal_paper_doi 10.1107/S1600536807018776
_journal_volume 63
_journal_year 2007
_chemical_formula_iupac '[Zn Cl2 (C11 H14 Br2 N2 O)]'
_chemical_formula_moiety 'C11 H14 Br2 Cl2 N2 O Zn'
_chemical_formula_sum 'C11 H14 Br2 Cl2 N2 O Zn'
_chemical_formula_weight 486.33
_chemical_name_systematic
;
Dichlorido{2,4-dibromo-6-[2-(ethylammonio)ethyliminomethyl]phenolato}zinc(II)
;
_space_group_IT_number 14
_symmetry_cell_setting monoclinic
_symmetry_space_group_name_Hall '-P 2ybc'
_symmetry_space_group_name_H-M 'P 1 21/c 1'
_atom_sites_solution_hydrogens geom
_atom_sites_solution_primary direct
_atom_sites_solution_secondary difmap
_audit_creation_method SHELXL-97
_cell_angle_alpha 90.00
_cell_angle_beta 94.024(2)
_cell_angle_gamma 90.00
_cell_formula_units_Z 4
_cell_length_a 11.3000(10)
_cell_length_b 13.654(2)
_cell_length_c 10.7290(10)
_cell_measurement_reflns_used 2367
_cell_measurement_temperature 298(2)
_cell_measurement_theta_max 24.5
_cell_measurement_theta_min 2.4
_cell_volume 1651.3(3)
_computing_cell_refinement SMART
_computing_data_collection 'SMART (Bruker, 1998)'
_computing_data_reduction 'SAINT (Bruker, 1998)'
_computing_molecular_graphics 'SHELXTL (Sheldrick, 1997b)'
_computing_publication_material SHELXTL
_computing_structure_refinement 'SHELXL97 (Sheldrick, 1997a)'
_computing_structure_solution 'SHELXS97 (Sheldrick, 1997a)'
_diffrn_ambient_temperature 298(2)
_diffrn_measured_fraction_theta_full 0.999
_diffrn_measured_fraction_theta_max 0.999
_diffrn_measurement_device_type 'Bruker SMART APEX CCD area'
_diffrn_measurement_method \w
_diffrn_radiation_monochromator graphite
_diffrn_radiation_source 'fine-focus sealed tube'
_diffrn_radiation_type MoK\a
_diffrn_radiation_wavelength 0.71073
_diffrn_reflns_av_R_equivalents 0.0395
_diffrn_reflns_av_sigmaI/netI 0.0521
_diffrn_reflns_limit_h_max 14
_diffrn_reflns_limit_h_min -14
_diffrn_reflns_limit_k_max 17
_diffrn_reflns_limit_k_min -14
_diffrn_reflns_limit_l_max 13
_diffrn_reflns_limit_l_min -12
_diffrn_reflns_number 9746
_diffrn_reflns_theta_full 27.50
_diffrn_reflns_theta_max 27.50
_diffrn_reflns_theta_min 1.81
_diffrn_standards_number 0
_exptl_absorpt_coefficient_mu 6.643
_exptl_absorpt_correction_T_max 0.4357
_exptl_absorpt_correction_T_min 0.3810
_exptl_absorpt_correction_type multi-scan
_exptl_absorpt_process_details '(SADABS; Sheldrick, 1996)'
_exptl_crystal_colour colourless
_exptl_crystal_density_diffrn 1.956
_exptl_crystal_density_method 'not measured'
_exptl_crystal_description block
_exptl_crystal_F_000 944
_exptl_crystal_size_max 0.18
_exptl_crystal_size_mid 0.17
_exptl_crystal_size_min 0.15
_refine_diff_density_max 1.651
_refine_diff_density_min -0.933
_refine_ls_extinction_method none
_refine_ls_goodness_of_fit_ref 1.024
_refine_ls_hydrogen_treatment constr
_refine_ls_matrix_type full
_refine_ls_number_parameters 173
_refine_ls_number_reflns 3788
_refine_ls_number_restraints 0
_refine_ls_restrained_S_all 1.024
_refine_ls_R_factor_all 0.0757
_refine_ls_R_factor_gt 0.0428
_refine_ls_shift/su_max 0.000
_refine_ls_shift/su_mean 0.000
_refine_ls_structure_factor_coef Fsqd
_refine_ls_weighting_details 'calc w=1/[\s^2^(Fo^2^)+(0.0415P)^2^+2.1007P] where P=(Fo^2^+2Fc^2^)/3'
_refine_ls_weighting_scheme calc
_refine_ls_wR_factor_gt 0.0948
_refine_ls_wR_factor_ref 0.1078
_reflns_number_gt 2531
_reflns_number_total 3788
_reflns_threshold_expression I>2\s(I)
_cod_data_source_file hg2199.cif
_cod_data_source_block I
_cod_original_sg_symbol_H-M 'P 21/c'
_cod_database_code 2213372
_cod_database_fobs_code 2213372

loop_
_symmetry_equiv_pos_as_xyz
'x, y, z'
'-x, y+1/2, -z+1/2'
'-x, -y, -z'
'x, -y-1/2, z-1/2'

loop_
_atom_site_type_symbol
_atom_site_label
_atom_site_fract_x
_atom_site_fract_y
_atom_site_fract_z
_atom_site_U_iso_or_equiv
_atom_site_adp_type
_atom_site_calc_flag
_atom_site_refinement_flags
_atom_site_occupancy
Zn Zn1 0.56674(5) 0.18189(4) 0.75895(4) 0.03656(15) Uani d . 1
Br Br1 0.83439(5) -0.00040(4) 1.04197(5) 0.06222(19) Uani d . 1
Br Br2 1.03556(7) 0.35971(7) 1.20512(7) 0.1003(3) Uani d . 1
Cl Cl1 0.39876(12) 0.17011(9) 0.85849(13) 0.0558(3) Uani d . 1
Cl Cl2 0.54632(13) 0.10873(9) 0.57447(10) 0.0552(4) Uani d . 1
O O1 0.6987(3) 0.1288(2) 0.8597(3) 0.0481(8) Uani d . 1
N N1 0.6241(3) 0.3213(3) 0.7589(3) 0.0347(8) Uani d . 1
N N2 0.3857(3) 0.3989(3) 0.8034(3) 0.0410(9) Uani d . 1
H H2A 0.4157 0.4529 0.8420 0.049 Uiso calc R 1
H H2B 0.4111 0.3466 0.8488 0.049 Uiso calc R 1
C C1 0.7855(4) 0.2853(4) 0.9170(4) 0.0419(11) Uani d . 1
C C2 0.7725(4) 0.1822(4) 0.9281(4) 0.0396(10) Uani d . 1
C C3 0.8487(4) 0.1358(4) 1.0221(4) 0.0455(12) Uani d . 1
C C4 0.9259(4) 0.1870(5) 1.1010(5) 0.0568(14) Uani d . 1
H H4 0.9725 0.1543 1.1627 0.068 Uiso calc R 1
C C5 0.9346(5) 0.2874(5) 1.0890(5) 0.0598(15) Uani d . 1
C C6 0.8682(5) 0.3358(4) 0.9984(5) 0.0543(13) Uani d . 1
H H6 0.8772 0.4032 0.9897 0.065 Uiso calc R 1
C C7 0.7137(4) 0.3463(3) 0.8308(4) 0.0408(11) Uani d . 1
H H7 0.7356 0.4119 0.8276 0.049 Uiso calc R 1
C C8 0.5650(4) 0.3984(3) 0.6818(4) 0.0421(11) Uani d . 1
H H8A 0.5900 0.3934 0.5974 0.050 Uiso calc R 1
H H8B 0.5901 0.4618 0.7147 0.050 Uiso calc R 1
C C9 0.4314(4) 0.3922(3) 0.6780(4) 0.0404(11) Uani d . 1
H H9A 0.3976 0.4448 0.6262 0.049 Uiso calc R 1
H H9B 0.4059 0.3306 0.6397 0.049 Uiso calc R 1
C C10 0.2528(5) 0.4030(5) 0.7995(6) 0.0677(16) Uani d . 1
H H10A 0.2257 0.4658 0.7662 0.081 Uiso calc R 1
H H10B 0.2197 0.3522 0.7443 0.081 Uiso calc R 1
C C11 0.2102(6) 0.3894(6) 0.9263(7) 0.095(2) Uani d . 1
H H11A 0.2289 0.3243 0.9552 0.142 Uiso calc R 1
H H11B 0.1258 0.3989 0.9229 0.142 Uiso calc R 1
H H11C 0.2483 0.4361 0.9826 0.142 Uiso calc R 1

loop_
_atom_site_aniso_label
_atom_site_aniso_U_11
_atom_site_aniso_U_22
_atom_site_aniso_U_33
_atom_site_aniso_U_12
_atom_site_aniso_U_13
_atom_site_aniso_U_23
Zn1 0.0457(3) 0.0277(3) 0.0350(3) -0.0017(2) -0.0070(2) -0.0011(2)
Br1 0.0552(3) 0.0620(4) 0.0669(4) 0.0065(3) -0.0141(3) 0.0194(3)
Br2 0.0892(5) 0.1379(7) 0.0692(4) -0.0478(5) -0.0263(4) -0.0194(4)
Cl1 0.0670(8) 0.0390(7) 0.0636(8) -0.0065(6) 0.0206(7) 0.0049(6)
Cl2 0.0905(10) 0.0414(7) 0.0326(6) -0.0035(7) -0.0053(6) -0.0040(5)
O1 0.052(2) 0.0355(18) 0.0535(19) 0.0004(16) -0.0175(16) -0.0006(15)
N1 0.042(2) 0.0268(18) 0.0351(19) -0.0011(17) 0.0047(16) 0.0011(15)
N2 0.048(2) 0.035(2) 0.041(2) 0.0032(18) 0.0040(18) 0.0013(16)
C1 0.038(2) 0.048(3) 0.039(2) -0.005(2) 0.000(2) -0.008(2)
C2 0.035(2) 0.049(3) 0.034(2) -0.003(2) -0.0022(19) -0.004(2)
C3 0.035(2) 0.059(3) 0.043(3) -0.001(2) -0.002(2) 0.006(2)
C4 0.042(3) 0.084(4) 0.043(3) -0.004(3) -0.008(2) 0.004(3)
C5 0.047(3) 0.084(4) 0.047(3) -0.016(3) -0.008(2) -0.016(3)
C6 0.050(3) 0.057(3) 0.055(3) -0.015(3) -0.003(2) -0.013(3)
C7 0.049(3) 0.031(2) 0.043(3) -0.007(2) 0.006(2) -0.0054(19)
C8 0.053(3) 0.031(2) 0.043(3) 0.005(2) 0.009(2) 0.0044(19)
C9 0.056(3) 0.035(2) 0.030(2) 0.005(2) 0.000(2) 0.0027(18)
C10 0.048(3) 0.077(4) 0.080(4) -0.001(3) 0.013(3) 0.007(3)
C11 0.086(5) 0.094(6) 0.111(6) 0.001(4) 0.048(5) -0.004(4)

loop_
_atom_type_symbol
_atom_type_description
_atom_type_scat_dispersion_real
_atom_type_scat_dispersion_imag
_atom_type_scat_source
C C 0.0033 0.0016 'International Tables Vol C Tables 4.2.6.8 and 6.1.1.4'
H H 0.0000 0.0000 'International Tables Vol C Tables 4.2.6.8 and 6.1.1.4'
N N 0.0061 0.0033 'International Tables Vol C Tables 4.2.6.8 and 6.1.1.4'
O O 0.0106 0.0060 'International Tables Vol C Tables 4.2.6.8 and 6.1.1.4'
Cl Cl 0.1484 0.1585 'International Tables Vol C Tables 4.2.6.8 and 6.1.1.4'
Zn Zn 0.2839 1.4301 'International Tables Vol C Tables 4.2.6.8 and 6.1.1.4'
Br Br -0.2901 2.4595 'International Tables Vol C Tables 4.2.6.8 and 6.1.1.4'

loop_
_geom_angle_atom_site_label_1
_geom_angle_atom_site_label_2
_geom_angle_atom_site_label_3
_geom_angle
_geom_angle_publ_flag
O1 Zn1 N1 96.91(14) y
O1 Zn1 Cl2 111.13(11) y
N1 Zn1 Cl2 116.12(10) y
O1 Zn1 Cl1 110.71(11) y
N1 Zn1 Cl1 110.52(11) y
Cl2 Zn1 Cl1 110.72(6) y
C2 O1 Zn1 123.3(3) ?
C7 N1 C8 117.3(4) ?
C7 N1 Zn1 119.7(3) ?
C8 N1 Zn1 123.0(3) ?
C9 N2 C10 113.0(4) ?
C9 N2 H2A 109.0 ?
C10 N2 H2A 109.0 ?
C9 N2 H2B 109.0 ?
C10 N2 H2B 109.0 ?
H2A N2 H2B 107.8 ?
C6 C1 C2 120.0(5) ?
C6 C1 C7 115.5(5) ?
C2 C1 C7 124.5(4) ?
O1 C2 C1 125.2(4) ?
O1 C2 C3 118.9(4) ?
C1 C2 C3 116.0(4) ?
C4 C3 C2 122.6(5) ?
C4 C3 Br1 119.5(4) ?
C2 C3 Br1 117.8(4) ?
C3 C4 C5 119.8(5) ?
C3 C4 H4 120.1 ?
C5 C4 H4 120.1 ?
C6 C5 C4 120.7(5) ?
C6 C5 Br2 119.4(5) ?
C4 C5 Br2 119.8(4) ?
C5 C6 C1 120.9(5) ?
C5 C6 H6 119.6 ?
C1 C6 H6 119.6 ?
N1 C7 C1 128.1(4) ?
N1 C7 H7 116.0 ?
C1 C7 H7 116.0 ?
N1 C8 C9 112.9(4) ?
N1 C8 H8A 109.0 ?
C9 C8 H8A 109.0 ?
N1 C8 H8B 109.0 ?
C9 C8 H8B 109.0 ?
H8A C8 H8B 107.8 ?
N2 C9 C8 112.6(4) ?
N2 C9 H9A 109.1 ?
C8 C9 H9A 109.1 ?
N2 C9 H9B 109.1 ?
C8 C9 H9B 109.1 ?
H9A C9 H9B 107.8 ?
C11 C10 N2 111.0(5) ?
C11 C10 H10A 109.4 ?
N2 C10 H10A 109.4 ?
C11 C10 H10B 109.4 ?
N2 C10 H10B 109.4 ?
H10A C10 H10B 108.0 ?
C10 C11 H11A 109.5 ?
C10 C11 H11B 109.5 ?
H11A C11 H11B 109.5 ?
C10 C11 H11C 109.5 ?
H11A C11 H11C 109.5 ?
H11B C11 H11C 109.5 ?

loop_
_geom_bond_atom_site_label_1
_geom_bond_atom_site_label_2
_geom_bond_distance
_geom_bond_publ_flag
Zn1 O1 1.921(3) y
Zn1 N1 2.011(4) y
Zn1 Cl2 2.2147(12) y
Zn1 Cl1 2.2481(14) y
Br1 C3 1.881(5) ?
Br2 C5 1.905(5) ?
O1 C2 1.297(5) ?
N1 C7 1.276(6) ?
N1 C8 1.469(5) ?
N2 C9 1.477(5) ?
N2 C10 1.500(6) ?
N2 H2A 0.9000 ?
N2 H2B 0.9000 ?
C1 C6 1.413(6) ?
C1 C2 1.422(7) ?
C1 C7 1.450(7) ?
C2 C3 1.427(6) ?
C3 C4 1.364(7) ?
C4 C5 1.382(8) ?
C4 H4 0.9300 ?
C5 C6 1.358(8) ?
C6 H6 0.9300 ?
C7 H7 0.9300 ?
C8 C9 1.510(7) ?
C8 H8A 0.9700 ?
C8 H8B 0.9700 ?
C9 H9A 0.9700 ?
C9 H9B 0.9700 ?
C10 C11 1.487(8) ?
C10 H10A 0.9700 ?
C10 H10B 0.9700 ?
C11 H11A 0.9600 ?
C11 H11B 0.9600 ?
C11 H11C 0.9600 ?

loop_
_geom_hbond_atom_site_label_D
_geom_hbond_atom_site_label_H
_geom_hbond_atom_site_label_A
_geom_hbond_site_symmetry_A
_geom_hbond_distance_DH
_geom_hbond_distance_HA
_geom_hbond_distance_DA
_geom_hbond_angle_DHA
N2 H2A Cl2 2_656 0.90 2.34 3.221(4) 167
N2 H2B Cl1 . 0.90 2.42 3.181(4) 143
N2 H2B Cl2 4_566 0.90 2.84 3.320(4) 115
